data_2010048
loop_
_publ_author_name
'Neves, Ademir'
'Vencato, Ivo'
'Mascarenhas, Yvonne P.'

_publ_contact_author
;
    Dr Ivo Vencato
    Depto. F\'isica - UFSC
    88040 - 900 Florian\'opolis, SC
    Brazil
;
_publ_section_title
;[<i>N</i>,<i>N</i>'-Bis(2-hydroxybenzyl)-<i>N</i>-methyl-<i>N</i>'-(2-pyridylmethyl)-1,3-propanediamine]oxovanadium(IV)
 hemihydrate, [VO(bbmppn)].0.5H~2~O
;
_journal_issue 9
_journal_name_full 'Acta Crystallographica Section C'
_journal_page_first 1417
_journal_page_last 1419
_journal_paper_doi 10.1107/S0108270194002672
_journal_volume 50
_journal_year 1994
_chemical_formula_analytical 'VO(C~24~ H~27~ N~3~ O~2~),0.5H~2~O'
_chemical_formula_sum 'C24 H28 N3 O3.5 V'
_chemical_formula_weight 465.4
_chemical_name_systematic
;
 oxo (N,N'-bis(2-hydroxybenzyl)-N-(methyl)-N'-
(pyridylmethyl) -1,3-propanodiamine)-vanadium (IV) hemihydrate
;
_space_group_crystal_system monoclinic
_space_group_IT_number 15
_space_group_name_Hall '-C 2yc'
_space_group_name_H-M_alt 'C 1 2/c 1'
_atom_type_scat_source
;
 International Tables for X-ray Crystallography (1974, Vol.IV)
;
_cell_angle_alpha 90.00
_cell_angle_beta 108.03(2)
_cell_angle_gamma 90.00
_cell_formula_units_Z 8
_cell_length_a 36.520(3)
_cell_length_b 6.840(2)
_cell_length_c 18.241(2)
_cell_measurement_reflns_used 25
_cell_measurement_temperature 296
_cell_measurement_theta_max 29.7
_cell_measurement_theta_min 17.2
_cell_volume 4332.8(15)
_computing_cell_refinement 'SDP-Plus (Frenz, 1985)'
_computing_data_collection 'SDP-Plus (Frenz, 1985)'
_computing_data_reduction 'SDP-Plus (Frenz, 1985)'
_computing_molecular_graphics 'ORTEP (Johnson, 1975)'
_computing_structure_refinement 'SHELX76 (Sheldrick, 1976)'
_computing_structure_solution 'SHELX86 (Sheldrick, 1986)'
_diffrn_measurement_device 'Enraf-Nonius CAD-4'
_diffrn_measurement_method \w/2\q
_diffrn_radiation_type 'Cu K\a'
_diffrn_radiation_wavelength 1.54184
_diffrn_reflns_av_R_equivalents 0.098
_diffrn_reflns_limit_h_max 38
_diffrn_reflns_limit_h_min -40
_diffrn_reflns_limit_k_max 7
_diffrn_reflns_limit_k_min 0
_diffrn_reflns_limit_l_max 20
_diffrn_reflns_limit_l_min 0
_diffrn_reflns_number 3632
_diffrn_reflns_theta_max 60.1
_diffrn_standards_decay_% 1.0
_diffrn_standards_interval_time 30
_diffrn_standards_number 2
_exptl_absorpt_coefficient_mu 4.0
_exptl_absorpt_correction_T_max 1.604
_exptl_absorpt_correction_T_min 0.626
_exptl_absorpt_correction_type 'empirical (DIFABS; Walker & Stuart, 1983)'
_exptl_crystal_colour pink
_exptl_crystal_density_diffrn 1.427
_exptl_crystal_description rectangular
_exptl_crystal_F_000 1952
_exptl_crystal_size_max 0.10
_exptl_crystal_size_mid 0.08
_exptl_crystal_size_min 0.05
_refine_diff_density_max 0.59
_refine_diff_density_min -0.53
_refine_ls_extinction_coef '\c = 7.4(3) x 10^-8^'
_refine_ls_extinction_method 'F =  F(1-\cF^2^/sin\q)'
_refine_ls_goodness_of_fit_obs 5.09
_refine_ls_hydrogen_treatment noref
_refine_ls_matrix_type full
_refine_ls_number_parameters 287
_refine_ls_number_reflns 2153
_refine_ls_R_factor_obs 0.0747
_refine_ls_shift/esd_max 0.09
_refine_ls_structure_factor_coef F
_refine_ls_weighting_details 'w = 5.834/[\s^2^(F) + 0.000818F^2^]'
_refine_ls_weighting_scheme calc
_refine_ls_wR_factor_obs 0.0823
_reflns_number_observed 2153
_reflns_number_total 2825
_reflns_observed_criterion F>6.0\s(F)
_cod_data_source_file li1102.cif
_cod_data_source_block default
_cod_depositor_comments
;
 Updating space group information and adding the symmetry operation list.

 Antanas Vaitkus,
 2018-06-14

The following automatic conversions were performed:

'_refine_ls_weighting_scheme' value ' w = 5.834/[\s^2^(F) +
0.000818F^2^]' was changed to 'calc'. New tag
'_refine_ls_weighting_details' was created. The value of the new tag
was set to 'w = 5.834/[\s^2^(F) + 0.000818F^2^]'.

Automatic conversion script
Id: cif_fix_values 3143 2015-03-26 13:38:13Z robertas 
;
_cod_original_cell_volume 4333(3)
_cod_original_sg_symbol_H-M 'C 2/c'
_cod_original_formula_sum 'C24 H28 N3 O3.5 V1'
_cod_database_code 2010048

loop_
_space_group_symop_id
_space_group_symop_operation_xyz
1 x,y,z
2 -x,y,-z+1/2
3 -x,-y,-z
4 x,-y,z+1/2
5 x+1/2,y+1/2,z
6 -x+1/2,y+1/2,-z+1/2
7 -x+1/2,-y+1/2,-z
8 x+1/2,-y+1/2,z+1/2

loop_
_atom_site_aniso_label
_atom_site_aniso_U_11
_atom_site_aniso_U_22
_atom_site_aniso_U_33
_atom_site_aniso_U_12
_atom_site_aniso_U_13
_atom_site_aniso_U_23
V 0.0479(8) 0.0459(8) 0.0312(7) 0.0015(7) 0.0063(5) -0.0031(6)
O(1) 0.055(3) 0.050(4) 0.044(3) -0.009(3) 0.013(3) -0.014(3)
O(2) 0.063(3) 0.060(4) 0.041(3) 0.006(3) 0.021(3) 0.010(3)
O(3) 0.054(3) 0.054(3) 0.042(3) 0.014(3) 0.016(3) 0.002(3)
N(1) 0.047(4) 0.054(4) 0.038(3) 0.011(3) 0.003(3) 0.004(3)
N(2) 0.060(4) 0.052(4) 0.029(3) 0.011(3) 0.005(3) 0.001(3)
N(3) 0.054(4) 0.039(4) 0.045(4) 0.004(3) 0.009(3) -0.005(3)
C(1) 0.083(6) 0.039(5) 0.037(4) -0.009(5) 0.014(4) -0.007(4)
C(2) 0.086(6) 0.050(5) 0.044(5) 0.004(5) 0.015(4) 0.009(4)
C(3) 0.115(9) 0.058(6) 0.042(5) -0.003(6) 0.015(6) 0.004(5)
C(4) 0.140(10) 0.058(7) 0.056(6) 0.002(7) 0.052(7) 0.003(5)
C(5) 0.103(8) 0.049(6) 0.068(6) -0.003(5) 0.049(6) -0.002(5)
C(6) 0.068(6) 0.042(5) 0.051(5) -0.003(5) 0.026(4) -0.009(4)
C(7) 0.066(6) 0.054(6) 0.052(5) 0.002(5) 0.020(5) -0.001(4)
C(8) 0.076(6) 0.045(5) 0.050(5) -0.005(4) 0.019(4) -0.012(4)
C(9) 0.057(5) 0.057(6) 0.058(5) -0.002(5) 0.016(4) -0.001(5)
C(10) 0.064(6) 0.083(7) 0.050(5) 0.018(5) 0.006(4) -0.002(5)
C(11) 0.061(5) 0.064(6) 0.042(4) 0.013(5) 0.001(4) 0.007(4)
C(12) 0.068(6) 0.076(6) 0.030(4) 0.004(5) 0.009(4) 0.001(4)
C(13) 0.070(6) 0.060(6) 0.030(4) -0.002(5) 0.010(4) -0.008(4)
C(14) 0.092(7) 0.075(7) 0.044(5) -0.017(6) 0.026(5) 0.009(5)
C(15 0.074(7) 0.105(9) 0.058(6) -0.025(7) 0.027(5) 0.001(6)
C(16) 0.072(6) 0.077(7) 0.064(6) -0.004(6) 0.028(5) -0.007(6)
C(17) 0.065(6) 0.070(6) 0.056(5) 0.008(5) 0.021(5) 0.004(5)
C(18) 0.064(5) 0.043(5) 0.035(4) -0.004(4) 0.014(4) -0.001(4)
C(19) 0.068(6) 0.042(5) 0.048(5) 0.000(4) 0.011(4) -0.002(4)
C(20) 0.059(5) 0.050(5) 0.041(4) 0.005(4) 0.014(4) -0.008(4)
C(21) 0.068(6) 0.067(6) 0.058(5) -0.008(5) 0.020(5) -0.009(5)
C(22) 0.053(6) 0.086(7) 0.067(6) -0.001(5) 0.006(5) -0.014(6)
C(23) 0.060(6) 0.093(8) 0.046(5) 0.009(6) -0.002(4) -0.007(5)
C(24) 0.061(5) 0.057(6) 0.048(5) 0.004(5) 0.005(4) 0.004(4)
O(w) 0.083(7) 0.081(8) 0.210(10) 0.0000 -0.067(8) 0.0000

loop_
_atom_site_label
_atom_site_fract_x
_atom_site_fract_y
_atom_site_fract_z
V 0.3962 0.1801(2) 0.60190(10)
O(1) 0.43050(10) 0.2751(7) 0.6698(2)
O(2) 0.37980(10) 0.3678(7) 0.5212(2)
O(3) 0.35230(10) 0.2642(6) 0.6312(2)
N(1) 0.35190(10) -0.0222(8) 0.5247(3)
N(2) 0.4002(2) -0.0938(8) 0.6676(3)
N(3) 0.4393(2) 0.0833(8) 0.5469(3)
C(1) 0.3920(2) 0.4220(10) 0.4627(3)
C(2) 0.3669(2) 0.5220(10) 0.4007(4)
C(3) 0.3795(3) 0.5840(10) 0.3406(4)
C(4) 0.4160(3) 0.5440(10) 0.3396(5)
C(5) 0.4401(3) 0.4420(10) 0.3993(4)
C(6) 0.4293(2) 0.3760(10) 0.4608(4)
C(7) 0.4561(2) 0.2660(10) 0.5257(4)
C(8) 0.4246(2) -0.0390(10) 0.4768(4)
C(9) 0.4719(2) -0.0160(10) 0.6036(4)
C(10) 0.4620(2) -0.1970(10) 0.6421(4)
C(11) 0.4409(2) -0.1600(10) 0.7001(4)
C(12) 0.3860(2) -0.0430(10) 0.7334(3)
C(13) 0.3439(2) 0.0010(10) 0.7095(3)
C(14) 0.3188(3) -0.1110(10) 0.7376(4)
C(15) 0.2806(2) -0.0630(10) 0.7177(4)
C(16) 0.2666(2) 0.0890(10) 0.6693(4)
C(17) 0.2905(2) 0.2010(10) 0.6399(4)
C(18) 0.3298(2) 0.1527(9) 0.6601(3)
C(19) 0.3772(2) -0.2610(10) 0.6242(3)
C(20) 0.3457(2) -0.1920(10) 0.5566(4)
C(21) 0.3132(2) -0.3080(10) 0.5258(4)
C(22) 0.2858(2) -0.2410(10) 0.4608(4)
C(23) 0.2922(2) -0.0690(10) 0.4270(4)
C(24) 0.3247(2) 0.0350(10) 0.4613(4)
O(W) 0.5000 0.4420(10) 0.7500
H(W) 0.4759 0.3638 0.7258
H(2) 0.3380 0.5591 0.4033
H(3) 0.3589 0.6736 0.2924
H(4) 0.4244 0.5938 0.2905
H(5) 0.4708 0.4059 0.3991
H(7') 0.4667 0.3552 0.5758
H(7") 0.4811 0.2181 0.5077
H(8) 0.4009 0.0249 0.4345
H(8') 0.4150 -0.1822 0.4942
H(8") 0.4474 -0.0739 0.4520
H(9') 0.4923 -0.0603 0.5728
H(9") 0.4862 0.0822 0.6488
H(10') 0.4446 -0.2922 0.5950
H(10") 0.4891 -0.2763 0.6686
H(11') 0.4567 -0.0547 0.7415
H(11") 0.4403 -0.2986 0.7311
H(12') 0.4017 0.0807 0.7649
H(12") 0.3914 -0.1686 0.7734
H(14) 0.3306 -0.2429 0.7751
H(15) 0.2609 -0.1495 0.7387
H(16) 0.2361 0.1273 0.6547
H(17) 0.2799 0.3255 0.6019
H(19') 0.3963 -0.3595 0.6047
H(19") 0.3656 -0.3458 0.6625
H(21) 0.3112 -0.4546 0.5525
H(22) 0.2587 -0.3202 0.4366
H(23) 0.2716 -0.0225 0.3734
H(24) 0.3289 0.1776 0.4367

loop_
_geom_angle_atom_site_label_1
_geom_angle_atom_site_label_2
_geom_angle_atom_site_label_3
_geom_angle
_geom_angle_publ_flag
O(1) V O(2) 107.9(2) yes
O(1) V O(3) 100.5(2) yes
O(1) V N(1) 165.5(2) yes
O(1) V N(2) 91.1(2) yes
O(1) V N(3) 88.6(2) yes
O(2) V O(3) 85.6(2) yes
O(2) V N(1) 86.4(2) yes
O(2) V N(2) 160.9(2) yes
O(2) V N(3) 87.1(2) yes
O(3) V N(1) 81.9(2) yes
O(3) V N(2) 91.4(2) yes
O(3) V N(3) 169.7(2) yes
N(1) V N(2) 74.5(2) yes
N(1) V N(3) 90.4(2) yes
N(2) V N(3) 93.2(2) yes
C(20) N(1) C(24) 116.7(6) no
C(11) N(2) C(12) 107.7(5) no
C(11) N(2) C(19) 107.8(5) no
C(12) N(2) C(19) 109.1(5) no
C(7) N(3) C(8) 108.5(5) no
C(7) N(3) C(9) 105.0(5) no
C(8) N(3) C(9) 110.0(5) no
O(2) C(1) C(2) 119.2(6) no
O(2) C(1) C(6) 121.6(6) no
C(2) C(1) C(6) 119.2(7) no
C(1) C(2) C(3) 119.8(7) no
C(2) C(3) C(4) 121.0(8) no
C(3) C(4) C(5) 118.9(9) no
C(4) C(5) C(6) 122.9(8) no
C(1) C(6) C(5) 118.1(7) no
C(1) C(6) C(7) 119.8(6) no
C(5) C(6) C(7) 122.1(7) no
N(3) C(7) C(6) 114.0(6) no
N(3) C(9) C(10) 116.2(6) no
C(9) C(10) C(11) 115.6(6) no
N(2) C(11) C(10) 115.8(6) no
N(2) C(12) C(13) 113.3(6) no
C(12) C(13) C(14) 120.8(6) no
C(12) C(13) C(18) 119.3(6) no
C(14) C(13) C(18) 119.9(6) no
C(13) C(14) C(15) 119.9(7) no
C(14) C(15) C(16) 120.3(8) no
C(15) C(16) C(17) 121.3(8) no
C(16) C(17) C(18) 118.8(7) no
O(3) C(18) C(13) 122.6(6) no
O(3) C(18) C(17) 117.6(6) no
C(13) C(18) C(17) 119.8(6) no
N(2) C(19) C(20) 111.2(5) no
N(1) C(20) C(19) 116.3(6) no
N(1) C(20) C(21) 123.5(6) no
C(19) C(20) C(21) 120.0(6) no
C(20) C(21) C(22) 117.4(7) no
C(21) C(22) C(23) 119.4(8) no
C(22) C(23) C(24) 119.0(7) no
N(1) C(24) C(23) 123.9(7) no

loop_
_geom_bond_atom_site_label_1
_geom_bond_atom_site_label_2
_geom_bond_distance
_geom_bond_publ_flag
V O(1) 1.602(5) yes
V O(2) 1.905(5) yes
V O(3) 1.928(5) yes
V N(1) 2.259(5) yes
V N(2) 2.204(5) yes
V N(3) 2.214(6) yes
O(2) C(1) 1.330(8) no
O(3) C(18) 1.343(8) no
N(1) C(20) 1.349(8) no
N(1) C(24) 1.329(8) no
N(2) C(11) 1.490(9) no
N(2) C(12) 1.488(8) no
N(2) C(19) 1.493(8) no
N(3) C(7) 1.495(9) no
N(3) C(8) 1.483(8) no
N(3) C(9) 1.479(9) no
C(1) C(2) 1.390(10) no
C(1) C(6) 1.410(10) no
C(2) C(3) 1.380(10) no
C(3) C(4) 1.37(2) no
C(4) C(5) 1.360(10) no
C(5) C(6) 1.380(10) no
C(6) C(7) 1.490(10) no
C(9) C(10) 1.520(10) no
C(10) C(11) 1.510(10) no
C(12) C(13) 1.490(10) no
C(13) C(14) 1.410(10) no
C(13) C(18) 1.366(9) no
C(14) C(15) 1.370(10) no
C(15) C(16) 1.360(10) no
C(16) C(17) 1.390(10) no
C(17) C(18) 1.410(10) no
C(19) C(20) 1.479(9) no
C(20) C(21) 1.390(10) no
C(21) C(22) 1.370(10) no
C(22) C(23) 1.380(10) no
C(23) C(24) 1.360(10) no
